data_7154380
loop_
_publ_author_name
'Molleti, Nagaraju'
'Singh, Vinod K.'

_publ_section_title
;
 Highly enantioselective synthesis of naphthoquinones and
 pyranonaphthoquinones catalyzed by bifunctional chiral bis-squaramides.
;
_journal_issue 18
_journal_name_full 'Organic &amp; biomolecular chemistry'
_journal_page_first 5243
_journal_page_last 5254
_journal_paper_doi 10.1039/c5ob00105f
_journal_volume 13
_journal_year 2015
_chemical_absolute_configuration syn
_chemical_formula_moiety 'C26 H18 Cl N O5'
_chemical_formula_sum 'C26 H18 Cl N O5'
_chemical_formula_weight 459.86
_chemical_name_systematic
;
 ?
;
_space_group_IT_number 4
_space_group_name_Hall 'P 2yb'
_space_group_name_H-M_alt 'P 1 21 1'
_symmetry_cell_setting monoclinic
_symmetry_space_group_name_Hall 'P 2yb'
_symmetry_space_group_name_H-M 'P 1 21 1'
_atom_sites_solution_hydrogens geom
_audit_creation_method SHELXL-2013
_audit_update_record
;
2014-10-23 deposited with the CCDC.
2015-03-23 downloaded from the CCDC.
;
_cell_angle_alpha 90
_cell_angle_beta 106.636(2)
_cell_angle_gamma 90
_cell_formula_units_Z 4
_cell_length_a 8.5053(3)
_cell_length_b 18.3634(5)
_cell_length_c 14.5843(4)
_cell_measurement_temperature 296(2)
_cell_volume 2182.52(12)
_computing_structure_refinement 'SHELXL-2013 (Sheldrick, 2013)'
_diffrn_ambient_temperature 296(2)
_diffrn_measured_fraction_theta_full 1.000
_diffrn_measured_fraction_theta_max 0.994
_diffrn_radiation_type MoK\a
_diffrn_radiation_wavelength 0.71073
_diffrn_reflns_av_R_equivalents 0.0219
_diffrn_reflns_av_unetI/netI 0.0300
_diffrn_reflns_Laue_measured_fraction_full 1.000
_diffrn_reflns_Laue_measured_fraction_max 0.994
_diffrn_reflns_limit_h_max 11
_diffrn_reflns_limit_h_min -11
_diffrn_reflns_limit_k_max 24
_diffrn_reflns_limit_k_min 0
_diffrn_reflns_limit_l_max 19
_diffrn_reflns_limit_l_min -19
_diffrn_reflns_number 10341
_diffrn_reflns_point_group_measured_fraction_full 0.517
_diffrn_reflns_point_group_measured_fraction_max 0.512
_diffrn_reflns_theta_full 25.242
_diffrn_reflns_theta_max 28.011
_diffrn_reflns_theta_min 1.457
_exptl_absorpt_coefficient_mu 0.214
_exptl_absorpt_correction_T_max 0.942
_exptl_absorpt_correction_T_min 0.921
_exptl_absorpt_correction_type multi-scan
_exptl_absorpt_process_details Multi-scan
_exptl_crystal_colour pale-yellow
_exptl_crystal_density_diffrn 1.400
_exptl_crystal_density_meas 1.4
_exptl_crystal_description block
_exptl_crystal_F_000 952
_exptl_crystal_size_max 0.43
_exptl_crystal_size_mid 0.32
_exptl_crystal_size_min 0.28
_refine_diff_density_max 0.275
_refine_diff_density_min -0.280
_refine_diff_density_rms 0.033
_refine_ls_abs_structure_details
;
No quotients, so Flack parameter determined by classical intensity fit
;
_refine_ls_abs_structure_Flack 0.07(6)
_refine_ls_extinction_method none
_refine_ls_goodness_of_fit_ref 1.23
_refine_ls_hydrogen_treatment constr
_refine_ls_matrix_type full
_refine_ls_number_parameters 597
_refine_ls_number_reflns 5399
_refine_ls_number_restraints 1
_refine_ls_restrained_S_all 0.719
_refine_ls_R_factor_all 0.0438
_refine_ls_R_factor_gt 0.0329
_refine_ls_shift/su_max 0.000
_refine_ls_shift/su_mean 0.000
_refine_ls_structure_factor_coef Fsqd
_refine_ls_weighting_details 'w=1/[\s^2^(Fo^2^)+(0.1000P)^2^+0.4466P] where P=(Fo^2^+2Fc^2^)/3'
_refine_ls_weighting_scheme calc
_refine_ls_wR_factor_gt 0.0939
_refine_ls_wR_factor_ref 0.1062
_reflns_Friedel_coverage 0.000
_reflns_Friedel_fraction_full 0.000
_reflns_Friedel_fraction_max 0.000
_reflns_number_gt 4557
_reflns_number_total 5399
_reflns_threshold_expression 'I > 2\s(I)'
_cod_data_source_file c5ob00105f2.cif
_cod_data_source_block TRY2
_cod_depositor_comments
;
The following automatic conversions were performed:

'_symmetry_cell_setting' value 'Monoclinic' changed to 'monoclinic'
according to
/usr/data/users/saulius/crontab/automatic-downloads/rss-feeds/RSC/lib/dictionaries/cif_core.dic
dictionary named 'cif_core.dic' version 2.4.2 from 2011-04-26.

'_exptl_absorpt_correction_type' value 'Multi-scan' changed to
'multi-scan' according to
/usr/data/users/saulius/crontab/automatic-downloads/rss-feeds/RSC/lib/dictionaries/cif_core.dic
dictionary named 'cif_core.dic' version 2.4.2 from 2011-04-26.

Automatic conversion script
Id: cif_fix_values 3105 2015-03-04 15:46:00Z robertas 

 Adding full bibliography for 7154380.cif.
;
_cod_database_code 7154380
_shelx_space_group_comment
;
The symmetry employed for this shelxl refinement is uniquely defined
by the following loop, which should always be used as a source of
symmetry information in preference to the above space-group names.
They are only intended as comments.
;
_shelxl_version_number 2013-3

loop_
_space_group_symop_operation_xyz
'x, y, z'
'-x, y+1/2, -z'

loop_
_atom_site_label
_atom_site_type_symbol
_atom_site_fract_x
_atom_site_fract_y
_atom_site_fract_z
_atom_site_U_iso_or_equiv
_atom_site_adp_type
_atom_site_occupancy
_atom_site_site_symmetry_order
_atom_site_calc_flag
_atom_site_refinement_flags_posn
_atom_site_refinement_flags_adp
Cl2 Cl 1.11120(10) 0.66428(5) 0.24257(8) 0.0659(2) Uani 1 1 d . .
Cl1 Cl -0.13814(10) 0.33758(5) 0.28924(7) 0.0630(2) Uani 1 1 d . .
O7 O 0.3005(2) 0.57088(11) 0.05623(14) 0.0461(5) Uani 1 1 d . .
O8 O 0.3656(3) 0.42564(12) -0.24695(13) 0.0491(5) Uani 1 1 d . .
O9 O 0.5533(2) 0.38455(11) -0.07334(13) 0.0396(4) Uani 1 1 d . .
O11 O 0.1677(2) 0.40954(12) 0.11188(14) 0.0463(5) Uani 1 1 d . .
O1 O 0.5782(3) 0.56191(12) 0.77078(14) 0.0494(5) Uani 1 1 d . .
O3 O 0.4368(2) 0.58063(10) 0.58359(14) 0.0391(4) Uani 1 1 d . .
O4 O 0.6332(2) 0.66611(12) 0.62875(16) 0.0494(5) Uani 1 1 d . .
O5 O 0.8191(2) 0.55354(12) 0.47036(17) 0.0506(5) Uani 1 1 d . .
N1 N 0.5930(3) 0.71295(14) 0.38613(18) 0.0469(6) Uani 1 1 d . .
O2 O 0.7267(3) 0.37268(12) 0.53276(15) 0.0530(5) Uani 1 1 d . .
C51 C 0.5313(4) 0.22029(19) 0.1287(3) 0.0584(8) Uani 1 1 d . .
H51 H 0.6390 0.2039 0.1511 0.070 Uiso 1 1 calc R U
C18 C 0.0569(3) 0.45037(19) 0.3698(2) 0.0508(7) Uani 1 1 d . .
H18 H -0.0395 0.4746 0.3689 0.061 Uiso 1 1 calc R U
C50 C 0.4133(4) 0.17210(17) 0.0781(2) 0.0539(7) Uani 1 1 d . .
H50 H 0.4419 0.1249 0.0661 0.065 Uiso 1 1 calc R U
C49 C 0.2534(4) 0.19492(18) 0.0459(2) 0.0541(7) Uani 1 1 d . .
H49 H 0.1718 0.1638 0.0111 0.065 Uiso 1 1 calc R U
C48 C 0.2162(4) 0.26530(16) 0.0663(2) 0.0434(6) Uani 1 1 d . .
H48 H 0.1086 0.2821 0.0470 0.052 Uiso 1 1 calc R U
C47 C 0.3425(3) 0.31027(14) 0.11605(18) 0.0342(5) Uani 1 1 d . .
C46 C 0.3080(3) 0.38824(14) 0.13269(16) 0.0331(5) Uani 1 1 d . .
C45 C 0.4496(3) 0.44012(15) 0.17172(17) 0.0353(5) Uani 1 1 d . .
H45A H 0.5246 0.4192 0.2287 0.042 Uiso 1 1 calc R U
H45B H 0.4082 0.4855 0.1898 0.042 Uiso 1 1 calc R U
C38 C 0.5432(3) 0.45588(14) 0.09743(17) 0.0329(5) Uani 1 1 d . .
H38 H 0.5973 0.4102 0.0895 0.039 Uiso 1 1 calc R U
C34 C 0.4315(3) 0.47536(14) -0.00150(17) 0.0322(5) Uani 1 1 d . .
C33 C 0.4382(3) 0.43928(14) -0.07963(17) 0.0338(5) Uani 1 1 d . .
C32 C 0.3416(3) 0.45819(15) -0.17940(18) 0.0365(5) Uani 1 1 d . .
C31 C 0.2232(3) 0.51884(15) -0.19109(18) 0.0371(5) Uani 1 1 d . .
C26 C 0.1248(3) 0.53870(19) -0.2825(2) 0.0486(7) Uani 1 1 d . .
H26 H 0.1341 0.5140 -0.3364 0.058 Uiso 1 1 calc R U
C27 C 0.0140(4) 0.5953(2) -0.2918(2) 0.0560(8) Uani 1 1 d . .
H27 H -0.0516 0.6085 -0.3522 0.067 Uiso 1 1 calc R U
N2 N 0.4994(3) 0.28863(14) 0.14713(19) 0.0480(6) Uani 1 1 d . .
C39 C 0.6805(3) 0.51200(14) 0.13178(17) 0.0328(5) Uani 1 1 d . .
C44 C 0.8350(3) 0.49563(15) 0.12253(19) 0.0387(5) Uani 1 1 d . .
H44 H 0.8506 0.4520 0.0940 0.046 Uiso 1 1 calc R U
C43 C 0.9662(3) 0.54305(17) 0.1549(2) 0.0445(6) Uani 1 1 d . .
H43 H 1.0686 0.5315 0.1479 0.053 Uiso 1 1 calc R U
C42 C 0.9429(3) 0.60710(15) 0.1973(2) 0.0420(6) Uani 1 1 d . .
C41 C 0.7912(3) 0.62645(15) 0.20563(18) 0.0398(5) Uani 1 1 d . .
H41 H 0.7763 0.6710 0.2324 0.048 Uiso 1 1 calc R U
C40 C 0.6610(3) 0.57847(15) 0.17348(18) 0.0380(5) Uani 1 1 d . .
H40 H 0.5586 0.5909 0.1799 0.046 Uiso 1 1 calc R U
C35 C 0.3126(3) 0.53710(14) -0.01290(17) 0.0340(5) Uani 1 1 d . .
C30 C 0.2094(3) 0.55660(14) -0.11102(18) 0.0342(5) Uani 1 1 d . .
C36 C 0.4959(3) 0.31586(15) -0.1024(2) 0.0417(6) Uani 1 1 d . .
C37 C 0.6336(4) 0.2673(2) -0.1067(3) 0.0653(10) Uani 1 1 d . .
H37A H 0.6778 0.2834 -0.1569 0.098 Uiso 1 1 calc R U
H37B H 0.5940 0.2183 -0.1194 0.098 Uiso 1 1 calc R U
H37C H 0.7177 0.2689 -0.0467 0.098 Uiso 1 1 calc R U
O10 O 0.3547(3) 0.30019(12) -0.11910(19) 0.0535(5) Uani 1 1 d . .
C28 C -0.0001(3) 0.63228(18) -0.2125(2) 0.0516(7) Uani 1 1 d . .
H28 H -0.0762 0.6698 -0.2198 0.062 Uiso 1 1 calc R U
C29 C 0.0981(3) 0.61424(15) -0.1215(2) 0.0437(6) Uani 1 1 d . .
H29 H 0.0899 0.6402 -0.0683 0.052 Uiso 1 1 calc R U
C1 C 0.9471(4) 0.4073(2) 0.8861(2) 0.0560(8) Uani 1 1 d . .
H1 H 1.0024 0.4052 0.9511 0.067 Uiso 1 1 calc R U
C6 C 0.8309(4) 0.46043(19) 0.85233(19) 0.0475(7) Uani 1 1 d . .
H6 H 0.8066 0.4936 0.8945 0.057 Uiso 1 1 calc R U
C5 C 0.7496(3) 0.46436(15) 0.75472(17) 0.0362(5) Uani 1 1 d . .
C4 C 0.7844(3) 0.41412(15) 0.69198(18) 0.0358(5) Uani 1 1 d . .
C10 C 0.7021(3) 0.41865(14) 0.58757(18) 0.0355(5) Uani 1 1 d . .
C9 C 0.5881(3) 0.48070(14) 0.54948(17) 0.0323(5) Uani 1 1 d . .
C13 C 0.5216(3) 0.48560(14) 0.44125(17) 0.0343(5) Uani 1 1 d . .
H13 H 0.5956 0.4563 0.4156 0.041 Uiso 1 1 calc R U
C20 C 0.5286(3) 0.56284(15) 0.40315(18) 0.0386(5) Uani 1 1 d . .
H20A H 0.4907 0.5623 0.3338 0.046 Uiso 1 1 calc R U
H20B H 0.4563 0.5943 0.4260 0.046 Uiso 1 1 calc R U
C52 C 0.7022(3) 0.59275(16) 0.43564(18) 0.0390(5) Uani 1 1 d . .
C21 C 0.7265(3) 0.67276(16) 0.42593(17) 0.0376(5) Uani 1 1 d . .
C22 C 0.8838(4) 0.70127(18) 0.4596(2) 0.0474(7) Uani 1 1 d . .
H22 H 0.9733 0.6711 0.4860 0.057 Uiso 1 1 calc R U
C23 C 0.9040(4) 0.7754(2) 0.4530(2) 0.0571(8) Uani 1 1 d . .
H23 H 1.0074 0.7964 0.4753 0.068 Uiso 1 1 calc R U
C24 C 0.7688(5) 0.81766(19) 0.4129(2) 0.0590(8) Uani 1 1 d . .
H24 H 0.7788 0.8678 0.4080 0.071 Uiso 1 1 calc R U
C2 C 0.9827(4) 0.3568(2) 0.8244(2) 0.0560(8) Uani 1 1 d . .
H2 H 1.0612 0.3210 0.8480 0.067 Uiso 1 1 calc R U
C3 C 0.9012(3) 0.35970(16) 0.7272(2) 0.0447(6) Uani 1 1 d . .
H3 H 0.9243 0.3256 0.6857 0.054 Uiso 1 1 calc R U
C7 C 0.6247(3) 0.52088(14) 0.71849(17) 0.0358(5) Uani 1 1 d . .
C8 C 0.5534(3) 0.52654(14) 0.61261(18) 0.0331(5) Uani 1 1 d . .
C11 C 0.4917(3) 0.65134(15) 0.6046(2) 0.0408(6) Uani 1 1 d . .
C12 C 0.3498(4) 0.70199(19) 0.5871(4) 0.0688(11) Uani 1 1 d . .
H12A H 0.3111 0.7132 0.5201 0.103 Uiso 1 1 calc R U
H12B H 0.3833 0.7460 0.6227 0.103 Uiso 1 1 calc R U
H12C H 0.2633 0.6794 0.6072 0.103 Uiso 1 1 calc R U
C14 C 0.3534(3) 0.44963(15) 0.40578(17) 0.0354(5) Uani 1 1 d . .
C15 C 0.3436(3) 0.37829(15) 0.37335(19) 0.0401(5) Uani 1 1 d . .
H15 H 0.4398 0.3536 0.3749 0.048 Uiso 1 1 calc R U
C16 C 0.1942(3) 0.34276(17) 0.3387(2) 0.0439(6) Uani 1 1 d . .
H16 H 0.1897 0.2949 0.3171 0.053 Uiso 1 1 calc R U
C17 C 0.0521(3) 0.38016(16) 0.33701(19) 0.0422(6) Uani 1 1 d . .
C19 C 0.2085(3) 0.48478(16) 0.4045(2) 0.0469(6) Uani 1 1 d . .
H19 H 0.2125 0.5322 0.4273 0.056 Uiso 1 1 calc R U
C25 C 0.6176(5) 0.78442(19) 0.3799(3) 0.0591(8) Uani 1 1 d . .
H25 H 0.5272 0.8135 0.3516 0.071 Uiso 1 1 calc R U

loop_
_atom_site_aniso_label
_atom_site_aniso_U_11
_atom_site_aniso_U_22
_atom_site_aniso_U_33
_atom_site_aniso_U_23
_atom_site_aniso_U_13
_atom_site_aniso_U_12
Cl2 0.0521(4) 0.0468(4) 0.0965(6) -0.0144(4) 0.0177(4) -0.0178(4)
Cl1 0.0440(4) 0.0560(4) 0.0766(5) 0.0002(4) -0.0027(3) -0.0180(3)
O7 0.0492(11) 0.0436(11) 0.0444(10) -0.0069(9) 0.0116(8) 0.0132(9)
O8 0.0664(13) 0.0454(12) 0.0394(9) -0.0092(9) 0.0216(9) -0.0087(10)
O9 0.0352(9) 0.0369(9) 0.0484(10) -0.0090(8) 0.0147(8) 0.0012(7)
O11 0.0349(9) 0.0474(11) 0.0535(11) -0.0038(9) 0.0075(8) 0.0087(8)
O1 0.0621(12) 0.0446(11) 0.0456(10) -0.0115(9) 0.0219(9) -0.0028(10)
O3 0.0323(9) 0.0326(9) 0.0488(10) -0.0070(8) 0.0057(7) 0.0036(7)
O4 0.0393(10) 0.0399(10) 0.0653(12) 0.0010(10) 0.0087(9) -0.0038(9)
O5 0.0357(9) 0.0432(11) 0.0705(13) 0.0028(10) 0.0115(9) 0.0043(8)
N1 0.0468(13) 0.0411(13) 0.0489(13) 0.0065(10) 0.0074(11) 0.0016(10)
O2 0.0602(13) 0.0423(11) 0.0509(11) -0.0081(9) 0.0069(9) 0.0163(10)
C51 0.0553(18) 0.0409(16) 0.077(2) 0.0061(16) 0.0152(16) 0.0117(14)
C18 0.0350(14) 0.0482(17) 0.0625(17) -0.0059(14) 0.0031(12) -0.0001(12)
C50 0.073(2) 0.0313(15) 0.0666(18) 0.0078(13) 0.0354(16) 0.0077(14)
C49 0.068(2) 0.0391(15) 0.0574(17) -0.0054(13) 0.0210(15) -0.0158(14)
C48 0.0422(14) 0.0380(14) 0.0505(14) 0.0014(12) 0.0141(11) -0.0049(11)
C47 0.0376(12) 0.0306(12) 0.0348(11) 0.0041(9) 0.0110(9) 0.0013(9)
C46 0.0351(12) 0.0336(12) 0.0307(10) 0.0033(9) 0.0096(9) 0.0037(9)
C45 0.0353(12) 0.0353(13) 0.0339(11) 0.0001(10) 0.0074(9) 0.0009(10)
C38 0.0332(11) 0.0277(12) 0.0363(11) -0.0025(9) 0.0075(9) 0.0022(9)
C34 0.0318(11) 0.0306(12) 0.0346(11) -0.0002(9) 0.0101(9) -0.0017(9)
C33 0.0316(11) 0.0327(12) 0.0391(12) -0.0027(10) 0.0131(9) -0.0037(9)
C32 0.0400(13) 0.0360(13) 0.0359(11) -0.0035(10) 0.0146(10) -0.0115(10)
C31 0.0346(12) 0.0359(13) 0.0386(12) 0.0017(10) 0.0069(10) -0.0101(10)
C26 0.0426(14) 0.0529(17) 0.0455(14) 0.0074(13) 0.0050(11) -0.0118(13)
C27 0.0445(16) 0.062(2) 0.0505(15) 0.0203(15) -0.0035(12) -0.0080(14)
N2 0.0387(12) 0.0411(13) 0.0616(15) 0.0013(11) 0.0100(11) 0.0092(10)
C39 0.0329(11) 0.0306(12) 0.0336(10) 0.0006(9) 0.0073(9) 0.0018(9)
C44 0.0364(12) 0.0342(13) 0.0448(13) -0.0056(10) 0.0106(10) 0.0049(10)
C43 0.0344(13) 0.0409(15) 0.0585(16) -0.0047(13) 0.0140(11) 0.0014(11)
C42 0.0410(13) 0.0356(14) 0.0464(13) 0.0003(11) 0.0075(11) -0.0063(11)
C41 0.0479(14) 0.0311(13) 0.0409(12) -0.0037(10) 0.0132(11) 0.0018(11)
C40 0.0360(12) 0.0363(13) 0.0429(12) -0.0036(11) 0.0130(10) 0.0023(10)
C35 0.0339(11) 0.0300(12) 0.0377(11) -0.0023(10) 0.0097(9) -0.0015(9)
C30 0.0296(11) 0.0318(12) 0.0397(12) 0.0050(10) 0.0073(9) -0.0057(9)
C36 0.0455(15) 0.0334(13) 0.0514(14) -0.0008(11) 0.0224(12) -0.0005(11)
C37 0.060(2) 0.0414(17) 0.103(3) -0.0096(18) 0.037(2) 0.0052(15)
O10 0.0459(11) 0.0380(11) 0.0805(15) 0.0003(10) 0.0243(11) -0.0065(9)
C28 0.0351(14) 0.0475(16) 0.0633(17) 0.0152(15) -0.0002(12) 0.0014(12)
C29 0.0351(13) 0.0362(14) 0.0556(15) 0.0022(12) 0.0062(11) -0.0017(11)
C1 0.0457(16) 0.063(2) 0.0482(15) 0.0177(15) -0.0046(13) -0.0177(15)
C6 0.0466(15) 0.0539(17) 0.0389(13) 0.0030(12) 0.0073(11) -0.0174(13)
C5 0.0340(12) 0.0359(13) 0.0365(11) 0.0038(10) 0.0068(9) -0.0104(10)
C4 0.0287(11) 0.0334(12) 0.0427(12) 0.0073(10) 0.0059(9) -0.0041(9)
C10 0.0330(12) 0.0307(12) 0.0405(12) -0.0015(10) 0.0068(10) -0.0006(9)
C9 0.0282(11) 0.0299(12) 0.0373(11) -0.0018(9) 0.0069(9) -0.0016(9)
C13 0.0345(12) 0.0325(12) 0.0332(10) -0.0018(9) 0.0055(9) -0.0001(9)
C20 0.0361(12) 0.0392(14) 0.0360(11) 0.0028(10) 0.0033(10) -0.0022(10)
C52 0.0372(13) 0.0411(14) 0.0397(12) 0.0006(11) 0.0127(10) -0.0012(11)
C21 0.0405(13) 0.0413(14) 0.0312(11) 0.0009(10) 0.0106(10) -0.0020(11)
C22 0.0449(15) 0.0512(17) 0.0443(13) 0.0034(13) 0.0095(12) -0.0087(12)
C23 0.0609(19) 0.061(2) 0.0444(14) 0.0034(14) 0.0077(13) -0.0232(16)
C24 0.081(2) 0.0425(17) 0.0482(16) 0.0046(13) 0.0098(15) -0.0120(16)
C2 0.0362(14) 0.059(2) 0.0646(18) 0.0263(16) 0.0008(13) -0.0027(13)
C3 0.0348(13) 0.0410(15) 0.0556(15) 0.0123(12) 0.0083(11) 0.0008(11)
C7 0.0378(12) 0.0325(13) 0.0382(12) -0.0044(10) 0.0127(10) -0.0095(10)
C8 0.0260(10) 0.0315(12) 0.0402(12) -0.0033(10) 0.0068(9) -0.0010(9)
C11 0.0372(14) 0.0338(14) 0.0505(14) -0.0011(11) 0.0109(11) 0.0025(10)
C12 0.0469(18) 0.0382(17) 0.115(3) -0.0075(18) 0.0133(19) 0.0100(13)
C14 0.0342(12) 0.0357(13) 0.0325(10) -0.0006(10) 0.0037(9) -0.0014(10)
C15 0.0409(13) 0.0340(13) 0.0422(12) -0.0019(10) 0.0068(10) -0.0001(10)
C16 0.0477(15) 0.0349(13) 0.0441(13) -0.0029(11) 0.0048(11) -0.0082(11)
C17 0.0381(13) 0.0424(14) 0.0398(12) 0.0038(11) 0.0010(10) -0.0108(11)
C19 0.0390(14) 0.0369(14) 0.0585(16) -0.0115(12) 0.0039(12) -0.0008(11)
C25 0.065(2) 0.0460(18) 0.0620(19) 0.0105(15) 0.0123(16) 0.0045(15)

loop_
_atom_type_symbol
_atom_type_description
_atom_type_scat_dispersion_real
_atom_type_scat_dispersion_imag
_atom_type_scat_source
C C 0.0033 0.0016 'International Tables Vol C Tables 4.2.6.8 and 6.1.1.4'
H H 0.0000 0.0000 'International Tables Vol C Tables 4.2.6.8 and 6.1.1.4'
N N 0.0061 0.0033 'International Tables Vol C Tables 4.2.6.8 and 6.1.1.4'
O O 0.0106 0.0060 'International Tables Vol C Tables 4.2.6.8 and 6.1.1.4'
Cl Cl 0.1484 0.1585 'International Tables Vol C Tables 4.2.6.8 and 6.1.1.4'

loop_
_geom_angle_atom_site_label_1
_geom_angle_atom_site_label_2
_geom_angle_atom_site_label_3
_geom_angle
C36 O9 C33 117.53(19)
C8 O3 C11 116.08(19)
C25 N1 C21 116.2(3)
N2 C51 C50 123.6(3)
N2 C51 H51 118.2
C50 C51 H51 118.2
C17 C18 C19 119.0(3)
C17 C18 H18 120.5
C19 C18 H18 120.5
C49 C50 C51 119.0(3)
C49 C50 H50 120.5
C51 C50 H50 120.5
C50 C49 C48 118.5(3)
C50 C49 H49 120.7
C48 C49 H49 120.7
C49 C48 C47 118.6(3)
C49 C48 H48 120.7
C47 C48 H48 120.7
N2 C47 C48 123.2(3)
N2 C47 C46 116.9(2)
C48 C47 C46 119.8(2)
O11 C46 C47 119.7(2)
O11 C46 C45 120.9(2)
C47 C46 C45 119.4(2)
C46 C45 C38 111.64(19)
C46 C45 H45A 109.3
C38 C45 H45A 109.3
C46 C45 H45B 109.3
C38 C45 H45B 109.3
H45A C45 H45B 108.0
C34 C38 C39 111.2(2)
C34 C38 C45 113.65(19)
C39 C38 C45 113.25(19)
C34 C38 H38 106.0
C39 C38 H38 106.0
C45 C38 H38 106.0
C33 C34 C35 118.3(2)
C33 C34 C38 121.6(2)
C35 C34 C38 120.1(2)
C34 C33 O9 120.3(2)
C34 C33 C32 124.8(2)
O9 C33 C32 114.4(2)
O8 C32 C31 122.9(2)
O8 C32 C33 120.1(3)
C31 C32 C33 117.0(2)
C30 C31 C26 119.8(3)
C30 C31 C32 119.8(2)
C26 C31 C32 120.4(3)
C27 C26 C31 119.5(3)
C27 C26 H26 120.3
C31 C26 H26 120.3
C28 C27 C26 120.6(3)
C28 C27 H27 119.7
C26 C27 H27 119.7
C51 N2 C47 116.9(3)
C44 C39 C40 117.7(2)
C44 C39 C38 118.4(2)
C40 C39 C38 123.9(2)
C43 C44 C39 121.4(2)
C43 C44 H44 119.3
C39 C44 H44 119.3
C42 C43 C44 119.1(2)
C42 C43 H43 120.4
C44 C43 H43 120.4
C43 C42 C41 121.4(3)
C43 C42 Cl2 118.6(2)
C41 C42 Cl2 120.0(2)
C42 C41 C40 118.9(2)
C42 C41 H41 120.5
C40 C41 H41 120.5
C41 C40 C39 121.3(2)
C41 C40 H40 119.3
C39 C40 H40 119.3
O7 C35 C30 120.5(2)
O7 C35 C34 120.7(2)
C30 C35 C34 118.8(2)
C31 C30 C29 120.1(2)
C31 C30 C35 121.2(2)
C29 C30 C35 118.7(2)
O10 C36 O9 122.2(3)
O10 C36 C37 127.4(3)
O9 C36 C37 110.4(2)
C36 C37 H37A 109.5
C36 C37 H37B 109.5
H37A C37 H37B 109.5
C36 C37 H37C 109.5
H37A C37 H37C 109.5
H37B C37 H37C 109.5
C27 C28 C29 120.8(3)
C27 C28 H28 119.6
C29 C28 H28 119.6
C28 C29 C30 119.2(3)
C28 C29 H29 120.4
C30 C29 H29 120.4
C6 C1 C2 120.7(3)
C6 C1 H1 119.6
C2 C1 H1 119.6
C1 C6 C5 119.8(3)
C1 C6 H6 120.1
C5 C6 H6 120.1
C4 C5 C6 120.0(3)
C4 C5 C7 120.0(2)
C6 C5 C7 119.9(3)
C5 C4 C3 119.7(2)
C5 C4 C10 120.7(2)
C3 C4 C10 119.5(3)
O2 C10 C4 120.9(2)
O2 C10 C9 119.9(2)
C4 C10 C9 119.2(2)
C8 C9 C10 118.0(2)
C8 C9 C13 125.9(2)
C10 C9 C13 116.1(2)
C9 C13 C14 111.2(2)
C9 C13 C20 113.0(2)
C14 C13 C20 114.1(2)
C9 C13 H13 105.9
C14 C13 H13 105.9
C20 C13 H13 105.9
C52 C20 C13 111.0(2)
C52 C20 H20A 109.4
C13 C20 H20A 109.4
C52 C20 H20B 109.4
C13 C20 H20B 109.4
H20A C20 H20B 108.0
O5 C52 C21 120.2(3)
O5 C52 C20 121.5(3)
C21 C52 C20 118.3(2)
N1 C21 C22 123.9(3)
N1 C21 C52 117.3(2)
C22 C21 C52 118.8(3)
C23 C22 C21 118.3(3)
C23 C22 H22 120.9
C21 C22 H22 120.9
C24 C23 C22 118.9(3)
C24 C23 H23 120.6
C22 C23 H23 120.6
C23 C24 C25 118.8(3)
C23 C24 H24 120.6
C25 C24 H24 120.6
C1 C2 C3 120.0(3)
C1 C2 H2 120.0
C3 C2 H2 120.0
C2 C3 C4 119.7(3)
C2 C3 H3 120.1
C4 C3 H3 120.1
O1 C7 C5 122.9(2)
O1 C7 C8 119.8(2)
C5 C7 C8 117.3(2)
C9 C8 O3 121.4(2)
C9 C8 C7 124.2(2)
O3 C8 C7 114.2(2)
O4 C11 O3 122.0(2)
O4 C11 C12 127.9(3)
O3 C11 C12 110.1(2)
C11 C12 H12A 109.5
C11 C12 H12B 109.5
H12A C12 H12B 109.5
C11 C12 H12C 109.5
H12A C12 H12C 109.5
H12B C12 H12C 109.5
C19 C14 C15 117.9(2)
C19 C14 C13 123.1(2)
C15 C14 C13 118.9(2)
C14 C15 C16 121.8(3)
C14 C15 H15 119.1
C16 C15 H15 119.1
C17 C16 C15 118.5(3)
C17 C16 H16 120.8
C15 C16 H16 120.8
C18 C17 C16 121.5(3)
C18 C17 Cl1 119.3(2)
C16 C17 Cl1 119.2(2)
C14 C19 C18 121.3(3)
C14 C19 H19 119.3
C18 C19 H19 119.3
N1 C25 C24 124.0(3)
N1 C25 H25 118.0
C24 C25 H25 118.0

loop_
_geom_bond_atom_site_label_1
_geom_bond_atom_site_label_2
_geom_bond_distance
Cl2 C42 1.745(3)
Cl1 C17 1.752(3)
O7 C35 1.213(3)
O8 C32 1.218(3)
O9 C36 1.375(3)
O9 C33 1.388(3)
O11 C46 1.209(3)
O1 C7 1.216(3)
O3 C8 1.382(3)
O3 C11 1.384(3)
O4 C11 1.185(3)
O5 C52 1.215(3)
N1 C25 1.336(5)
N1 C21 1.339(4)
O2 C10 1.221(3)
C51 N2 1.328(4)
C51 C50 1.382(5)
C51 H51 0.9300
C18 C17 1.372(5)
C18 C19 1.395(4)
C18 H18 0.9300
C50 C49 1.371(5)
C50 H50 0.9300
C49 C48 1.383(5)
C49 H49 0.9300
C48 C47 1.384(4)
C48 H48 0.9300
C47 N2 1.340(3)
C47 C46 1.495(4)
C46 C45 1.514(3)
C45 C38 1.544(3)
C45 H45A 0.9700
C45 H45B 0.9700
C38 C34 1.526(3)
C38 C39 1.530(3)
C38 H38 0.9800
C34 C33 1.333(3)
C34 C35 1.496(3)
C33 C32 1.493(4)
C32 C31 1.478(4)
C31 C30 1.391(4)
C31 C26 1.404(4)
C26 C27 1.384(5)
C26 H26 0.9300
C27 C28 1.375(5)
C27 H27 0.9300
C39 C44 1.392(3)
C39 C40 1.395(4)
C44 C43 1.387(4)
C44 H44 0.9300
C43 C42 1.369(4)
C43 H43 0.9300
C42 C41 1.377(4)
C41 C40 1.388(4)
C41 H41 0.9300
C40 H40 0.9300
C35 C30 1.492(3)
C30 C29 1.399(4)
C36 O10 1.190(3)
C36 C37 1.487(4)
C37 H37A 0.9600
C37 H37B 0.9600
C37 H37C 0.9600
C28 C29 1.390(4)
C28 H28 0.9300
C29 H29 0.9300
C1 C6 1.376(5)
C1 C2 1.384(6)
C1 H1 0.9300
C6 C5 1.395(4)
C6 H6 0.9300
C5 C4 1.390(4)
C5 C7 1.471(4)
C4 C3 1.399(4)
C4 C10 1.485(3)
C10 C9 1.496(3)
C9 C8 1.341(3)
C9 C13 1.519(3)
C13 C14 1.525(3)
C13 C20 1.531(4)
C13 H13 0.9800
C20 C52 1.519(4)
C20 H20A 0.9700
C20 H20B 0.9700
C52 C21 1.496(4)
C21 C22 1.389(4)
C22 C23 1.379(5)
C22 H22 0.9300
C23 C24 1.372(5)
C23 H23 0.9300
C24 C25 1.380(5)
C24 H24 0.9300
C2 C3 1.390(4)
C2 H2 0.9300
C3 H3 0.9300
C7 C8 1.492(3)
C11 C12 1.487(4)
C12 H12A 0.9600
C12 H12B 0.9600
C12 H12C 0.9600
C14 C19 1.387(4)
C14 C15 1.387(4)
C15 C16 1.389(4)
C15 H15 0.9300
C16 C17 1.384(4)
C16 H16 0.9300
C19 H19 0.9300
C25 H25 0.9300

loop_
_geom_hbond_atom_site_label_D
_geom_hbond_atom_site_label_H
_geom_hbond_atom_site_label_A
_geom_hbond_distance_DH
_geom_hbond_distance_HA
_geom_hbond_distance_DA
_geom_hbond_angle_DHA
_geom_hbond_site_symmetry_A
C24 H24 O8 0.93 2.55 3.084(4) 116.9 2_655
C20 H20B O3 0.97 2.36 2.970(3) 119.9 .
C43 H43 O11 0.93 2.50 3.156(3) 127.6 1_655
C45 H45B O7 0.97 2.46 2.998(3) 114.4 .
C18 H18 O5 0.93 2.60 3.395(4) 144.0 1_455
C24 H24 O8 0.93 2.55 3.084(4) 116.9 2_655
C20 H20B O3 0.97 2.36 2.970(3) 119.9 .
C43 H43 O11 0.93 2.50 3.156(3) 127.6 1_655
C45 H45B O7 0.97 2.46 2.998(3) 114.4 .
C18 H18 O5 0.93 2.60 3.395(4) 144.0 1_455
C24 H24 O8 0.93 2.55 3.084(4) 116.9 2_655
C20 H20B O3 0.97 2.36 2.970(3) 119.9 .
C43 H43 O11 0.93 2.50 3.156(3) 127.6 1_655
C45 H45B O7 0.97 2.46 2.998(3) 114.4 .
C18 H18 O5 0.93 2.60 3.395(4) 144.0 1_455
C20 H20B O3 0.97 2.36 2.970(3) 119.9 .
C45 H45B O7 0.97 2.46 2.998(3) 114.4 .
C20 H20B O3 0.97 2.36 2.970(3) 119.9 .
C45 H45B O7 0.97 2.46 2.998(3) 114.4 .
C20 H20B O3 0.97 2.36 2.970(3) 119.9 .
C45 H45B O7 0.97 2.46 2.998(3) 114.4 .
C45 H45B O7 0.97 2.46 2.998(3) 114.4 .
C20 H20B O3 0.97 2.36 2.970(3) 119.9 .
C45 H45B O7 0.97 2.46 2.998(3) 114.4 .
C20 H20B O3 0.97 2.36 2.970(3) 119.9 .
C45 H45B O7 0.97 2.46 2.998(3) 114.4 .
C20 H20B O3 0.97 2.36 2.970(3) 119.9 .
C18 H18 O5 0.93 2.60 3.395(4) 144.0 1_455
C45 H45B O7 0.97 2.46 2.998(3) 114.4 .
C43 H43 O11 0.93 2.50 3.156(3) 127.6 1_655
C20 H20B O3 0.97 2.36 2.970(3) 119.9 .
C24 H24 O8 0.93 2.55 3.084(4) 116.9 2_655
C18 H18 O5 0.93 2.60 3.395(4) 144.0 1_455
C45 H45B O7 0.97 2.46 2.998(3) 114.4 .
C43 H43 O11 0.93 2.50 3.156(3) 127.6 1_655
C20 H20B O3 0.97 2.36 2.970(3) 119.9 .
C24 H24 O8 0.93 2.55 3.084(4) 116.9 2_655
C18 H18 O5 0.93 2.60 3.395(4) 144.0 1_455
C45 H45B O7 0.97 2.46 2.998(3) 114.4 .
C43 H43 O11 0.93 2.50 3.156(3) 127.6 1_655
C20 H20B O3 0.97 2.36 2.970(3) 119.9 .
C24 H24 O8 0.93 2.55 3.084(4) 116.9 2_655

loop_
_geom_torsion_atom_site_label_1
_geom_torsion_atom_site_label_2
_geom_torsion_atom_site_label_3
_geom_torsion_atom_site_label_4
_geom_torsion
N2 C51 C50 C49 -1.0(5)
C51 C50 C49 C48 -0.7(5)
C50 C49 C48 C47 1.8(4)
C49 C48 C47 N2 -1.3(4)
C49 C48 C47 C46 175.4(3)
N2 C47 C46 O11 -175.1(2)
C48 C47 C46 O11 8.0(4)
N2 C47 C46 C45 7.3(3)
C48 C47 C46 C45 -169.6(2)
O11 C46 C45 C38 -107.8(3)
C47 C46 C45 C38 69.7(3)
C46 C45 C38 C34 48.1(3)
C46 C45 C38 C39 176.2(2)
C39 C38 C34 C33 105.3(3)
C45 C38 C34 C33 -125.5(3)
C39 C38 C34 C35 -73.6(3)
C45 C38 C34 C35 55.6(3)
C35 C34 C33 O9 176.1(2)
C38 C34 C33 O9 -2.9(4)
C35 C34 C33 C32 3.4(4)
C38 C34 C33 C32 -175.6(2)
C36 O9 C33 C34 120.4(3)
C36 O9 C33 C32 -66.2(3)
C34 C33 C32 O8 174.1(2)
O9 C33 C32 O8 1.0(3)
C34 C33 C32 C31 -3.7(4)
O9 C33 C32 C31 -176.8(2)
O8 C32 C31 C30 -176.0(2)
C33 C32 C31 C30 1.8(3)
O8 C32 C31 C26 3.8(4)
C33 C32 C31 C26 -178.4(2)
C30 C31 C26 C27 -0.6(4)
C32 C31 C26 C27 179.6(2)
C31 C26 C27 C28 0.2(5)
C50 C51 N2 C47 1.6(5)
C48 C47 N2 C51 -0.4(4)
C46 C47 N2 C51 -177.1(3)
C34 C38 C39 C44 -99.6(3)
C45 C38 C39 C44 131.0(2)
C34 C38 C39 C40 81.5(3)
C45 C38 C39 C40 -47.9(3)
C40 C39 C44 C43 1.0(4)
C38 C39 C44 C43 -178.0(2)
C39 C44 C43 C42 0.4(4)
C44 C43 C42 C41 -2.1(4)
C44 C43 C42 Cl2 177.1(2)
C43 C42 C41 C40 2.5(4)
Cl2 C42 C41 C40 -176.8(2)
C42 C41 C40 C39 -1.1(4)
C44 C39 C40 C41 -0.6(4)
C38 C39 C40 C41 178.3(2)
C33 C34 C35 O7 179.0(2)
C38 C34 C35 O7 -2.0(4)
C33 C34 C35 C30 -1.2(3)
C38 C34 C35 C30 177.7(2)
C26 C31 C30 C29 -0.1(4)
C32 C31 C30 C29 179.7(2)
C26 C31 C30 C35 -179.7(2)
C32 C31 C30 C35 0.1(3)
O7 C35 C30 C31 179.3(2)
C34 C35 C30 C31 -0.5(3)
O7 C35 C30 C29 -0.3(4)
C34 C35 C30 C29 179.9(2)
C33 O9 C36 O10 -10.9(4)
C33 O9 C36 C37 170.3(3)
C26 C27 C28 C29 0.9(5)
C27 C28 C29 C30 -1.5(4)
C31 C30 C29 C28 1.1(4)
C35 C30 C29 C28 -179.2(2)
C2 C1 C6 C5 -1.0(4)
C1 C6 C5 C4 0.9(4)
C1 C6 C5 C7 179.7(2)
C6 C5 C4 C3 0.0(4)
C7 C5 C4 C3 -178.9(2)
C6 C5 C4 C10 -178.4(2)
C7 C5 C4 C10 2.7(3)
C5 C4 C10 O2 -176.6(3)
C3 C4 C10 O2 5.0(4)
C5 C4 C10 C9 3.6(3)
C3 C4 C10 C9 -174.8(2)
O2 C10 C9 C8 174.4(2)
C4 C10 C9 C8 -5.8(3)
O2 C10 C9 C13 -5.4(4)
C4 C10 C9 C13 174.3(2)
C8 C9 C13 C14 -84.2(3)
C10 C9 C13 C14 95.6(3)
C8 C9 C13 C20 45.6(3)
C10 C9 C13 C20 -134.6(2)
C9 C13 C20 C52 55.9(3)
C14 C13 C20 C52 -175.8(2)
C13 C20 C52 O5 13.3(3)
C13 C20 C52 C21 -165.4(2)
C25 N1 C21 C22 -0.1(4)
C25 N1 C21 C52 178.8(3)
O5 C52 C21 N1 179.3(3)
C20 C52 C21 N1 -2.0(4)
O5 C52 C21 C22 -1.7(4)
C20 C52 C21 C22 177.0(2)
N1 C21 C22 C23 0.9(4)
C52 C21 C22 C23 -178.0(3)
C21 C22 C23 C24 -0.5(5)
C22 C23 C24 C25 -0.5(5)
C6 C1 C2 C3 0.3(5)
C1 C2 C3 C4 0.6(4)
C5 C4 C3 C2 -0.7(4)
C10 C4 C3 C2 177.7(3)
C4 C5 C7 O1 173.0(2)
C6 C5 C7 O1 -5.9(4)
C4 C5 C7 C8 -6.7(3)
C6 C5 C7 C8 174.5(2)
C10 C9 C8 O3 -173.4(2)
C13 C9 C8 O3 6.5(4)
C10 C9 C8 C7 1.7(4)
C13 C9 C8 C7 -178.4(2)
C11 O3 C8 C9 -120.1(3)
C11 O3 C8 C7 64.3(3)
O1 C7 C8 C9 -175.2(2)
C5 C7 C8 C9 4.5(3)
O1 C7 C8 O3 0.2(3)
C5 C7 C8 O3 179.9(2)
C8 O3 C11 O4 14.1(4)
C8 O3 C11 C12 -168.8(3)
C9 C13 C14 C19 83.3(3)
C20 C13 C14 C19 -45.9(3)
C9 C13 C14 C15 -96.5(3)
C20 C13 C14 C15 134.3(2)
C19 C14 C15 C16 1.2(4)
C13 C14 C15 C16 -179.0(2)
C14 C15 C16 C17 -0.1(4)
C19 C18 C17 C16 0.7(5)
C19 C18 C17 Cl1 -177.7(2)
C15 C16 C17 C18 -0.9(4)
C15 C16 C17 Cl1 177.5(2)
C15 C14 C19 C18 -1.5(4)
C13 C14 C19 C18 178.8(3)
C17 C18 C19 C14 0.5(5)
C21 N1 C25 C24 -1.1(5)
C23 C24 C25 N1 1.4(5)
